data_4318010
loop_
_publ_author_name
'Ryo Horikoshi'
'Tomoyuki Mochida'
'Hiroshi Moriyama'

_publ_contact_author_address
;
Department of Chemistry, Faculty of Science, Toho University
Miyama 2-2-1, Funabashi, Chiba, 274-8510, Japan
;
_publ_contact_author_email ' mochida@chem.sci.toho-u.ac.jp '
_publ_contact_author_fax ' +81-47-472-4406 '
_publ_contact_author_name ' Dr. Tomoyuki Mochida '
_publ_contact_author_phone ' +81-47-472-4406 '
_publ_section_title
;
 Synthesis and Characterization of Redox-Active Coordination Polymers
 Generated from Ferrocene-Containing Bridging Ligands
;
_journal_name_full 'Inorganic Chemistry'
_journal_page_first 3017
_journal_page_last 3024
_journal_paper_doi 10.1021/ic011176k
_journal_volume 41
_journal_year 2002
_chemical_formula_moiety 'C15 H9 Cu F6 Fe N O2 S '
_chemical_formula_sum 'C30 H18 Cu F12 Fe N2 O4 S2'
_chemical_formula_weight 881.98
_space_group_IT_number 2
_symmetry_cell_setting triclinic
_symmetry_Int_Tables_number 2
_symmetry_space_group_name_Hall '-P 1'
_symmetry_space_group_name_H-M 'P -1'
_cell_angle_alpha 112.70(3)
_cell_angle_beta 100.92(2)
_cell_angle_gamma 92.56(3)
_cell_formula_units_Z 1
_cell_length_a 10.267(3)
_cell_length_b 10.752(4)
_cell_length_c 8.378(3)
_cell_measurement_reflns_used 25
_cell_measurement_temperature 296.2
_cell_measurement_theta_max 15.0
_cell_measurement_theta_min 14.8
_cell_volume 830.7(5)
_computing_cell_refinement 'MSC/AFC Diffractometer Control'
_computing_data_collection 'MSC/AFC Diffractometer Control'
_computing_data_reduction 'teXsan Ver. 1.11'
_computing_publication_material 'teXsan Ver. 1.11'
_computing_structure_refinement 'teXsan Ver. 1.10'
_computing_structure_solution SIR92
_diffrn_measured_fraction_theta_full 1.0018
_diffrn_measured_fraction_theta_max 1.0018
_diffrn_measurement_device_type 'Rigaku AFC5S'
_diffrn_measurement_method \w-2\q
_diffrn_radiation_type 'Mo K\a'
_diffrn_radiation_wavelength 0.7107
_diffrn_reflns_av_R_equivalents 0.009
_diffrn_reflns_limit_h_max 13
_diffrn_reflns_limit_h_min 0
_diffrn_reflns_limit_k_max 13
_diffrn_reflns_limit_k_min -13
_diffrn_reflns_limit_l_max 10
_diffrn_reflns_limit_l_min -10
_diffrn_reflns_number 4027
_diffrn_reflns_theta_full 27.50
_diffrn_reflns_theta_max 27.50
_diffrn_standards_decay_% 0.15
_diffrn_standards_interval_count 150
_diffrn_standards_number 3
_exptl_absorpt_coefficient_mu 1.309
_exptl_absorpt_correction_T_max 0.999
_exptl_absorpt_correction_T_min 0.752
_exptl_absorpt_correction_type psi-scan
_exptl_absorpt_process_details '(North, Phillips & Mathews, 1968)'
_exptl_crystal_colour green
_exptl_crystal_density_diffrn 1.763
_exptl_crystal_density_method 'not measured'
_exptl_crystal_description prismatic
_exptl_crystal_size_max 0.800
_exptl_crystal_size_mid 0.500
_exptl_crystal_size_min 0.200
_refine_diff_density_max 0.87
_refine_diff_density_min -0.57
_refine_ls_extinction_method none
_refine_ls_goodness_of_fit_ref 2.501
_refine_ls_hydrogen_treatment noref
_refine_ls_number_parameters 238
_refine_ls_number_reflns 4027
_refine_ls_R_factor_gt 0.0580
_refine_ls_shift/su_max 0.0227
_refine_ls_structure_factor_coef Fsqd
_refine_ls_weighting_details 'w = 1/[\s^2^(Fo^2^) + (0.05000(Max(Fo^2^,0) + 2Fc^2^)/3)^2^]'
_refine_ls_weighting_scheme calc
_refine_ls_wR_factor_ref 0.1837
_reflns_number_gt 3363
_reflns_number_total 3815
_reflns_threshold_expression F^2^>2.0\s(F^2^)
_cod_data_source_file ic011176k_2.cif
_cod_data_source_block compound_3
_cod_original_sg_symbol_H-M 'P -1 '
_cod_original_formula_sum 'C30 H18 Cu F12 Fe N2 O4 S2 '
_cod_database_code 4318010

loop_
_symmetry_equiv_pos_as_xyz
x,y,z
-x,-y,-z

loop_
_atom_site_label
_atom_site_type_symbol
_atom_site_fract_x
_atom_site_fract_y
_atom_site_fract_z
_atom_site_U_iso_or_equiv
_atom_site_adp_type
_atom_site_occupancy
_atom_site_calc_flag
_atom_site_refinement_flags
_atom_site_disorder_assembly
_atom_site_disorder_group
Cu(1) Cu 1.0000 0.0000 1.0000 0.0318(2) Uani 1.00 d S . .
Fe(1) Fe 0.5000 0.5000 0.5000 0.0560(3) Uani 1.00 d S . .
S(1) S 0.6957(2) 0.4809(1) 0.8492(2) 0.0692(4) Uani 1.00 d . . .
F(1) F 1.3883(4) 0.2074(3) 0.8774(5) 0.087(1) Uani 0.99 d P . .
F(2) F 1.3661(4) 0.0546(4) 0.6245(4) 0.117(1) Uani 1.00 d . . .
F(3) F 1.4475(4) 0.0203(5) 0.8492(9) 0.146(2) Uani 1.00 d . . .
F(4) F 1.0217(6) -0.2978(7) 0.3423(6) 0.242(2) Uani 1.00 d . . .
F(5) F 0.9297(9) -0.3726(4) 0.4779(6) 0.201(3) Uani 1.00 d . . .
F(6) F 0.8456(5) -0.2497(5) 0.3816(7) 0.161(2) Uani 1.00 d . . .
O(1) O 1.1869(3) 0.0831(3) 0.9411(3) 0.0482(7) Uani 1.00 d . . .
O(2) O 0.9459(2) -0.1201(3) 0.7402(3) 0.0398(7) Uani 1.00 d . . .
N(1) N 0.8983(3) 0.1449(3) 0.9577(4) 0.0356(7) Uani 1.00 d . . .
C(1) C 0.9448(4) 0.2774(4) 1.0521(5) 0.0459(10) Uani 1.00 d . . .
C(2) C 0.8823(5) 0.3800(4) 1.0221(5) 0.052(1) Uani 1.00 d . . .
C(3) C 0.7677(4) 0.3466(4) 0.8883(5) 0.0436(10) Uani 1.00 d . . .
C(4) C 0.7175(4) 0.2094(4) 0.7911(5) 0.0430(10) Uani 1.00 d . . .
C(5) C 0.7857(4) 0.1134(3) 0.8308(5) 0.0393(9) Uani 1.00 d . . .
C(6) C 0.6015(4) 0.3989(4) 0.6304(6) 0.053(1) Uani 1.00 d . . .
C(7) C 0.6495(6) 0.3805(5) 0.4752(7) 0.070(2) Uani 1.00 d . . .
C(8*) C 0.538(1) 0.3184(6) 0.3325(9) 0.112(3) Uani 1.00 d . . .
C(9*) C 0.4286(9) 0.2992(6) 0.393(1) 0.127(3) Uani 1.00 d . . .
C(10*) C 0.4636(6) 0.3479(6) 0.578(1) 0.088(2) Uani 1.00 d . . .
C(11) C 1.3553(5) 0.0764(5) 0.7870(6) 0.055(1) Uani 1.00 d . . .
C(12) C 1.2168(4) 0.0244(4) 0.7977(5) 0.0418(10) Uani 1.00 d . . .
C(13) C 1.1448(4) -0.0862(4) 0.6451(5) 0.048(1) Uani 1.00 d . . .
C(14) C 1.0196(4) -0.1461(4) 0.6317(4) 0.0385(9) Uani 1.00 d . . .
C(15) C 0.9574(4) -0.2667(5) 0.4556(5) 0.052(1) Uani 1.00 d . . .
H(1) H 1.0247 0.3014 1.1436 0.0760 Uiso 1.00 calc . . .
H(2) H 0.9168 0.4731 1.0932 0.0760 Uiso 1.00 calc . . .
H(3) H 0.6383 0.1836 0.6985 0.0760 Uiso 1.00 calc . . .
H(4) H 0.7506 0.0188 0.7640 0.0760 Uiso 1.00 calc . . .
H(5) H 0.7413 0.4046 0.4705 0.0760 Uiso 1.00 calc . . .
H(6*) H 0.5355 0.2939 0.2090 0.0760 Uiso 1.00 calc . . .
H(7*) H 0.3387 0.2611 0.3221 0.0760 Uiso 1.00 calc . . .
H(8*) H 0.4058 0.3468 0.6562 0.0760 Uiso 1.00 calc . . .
H(9) H 1.1859 -0.1216 0.5450 0.0760 Uiso 1.00 calc . . .

loop_
_atom_site_aniso_label
_atom_site_aniso_U_11
_atom_site_aniso_U_22
_atom_site_aniso_U_33
_atom_site_aniso_U_12
_atom_site_aniso_U_13
_atom_site_aniso_U_23
Cu(1) 0.0377(3) 0.0320(3) 0.0289(3) 0.0121(2) 0.0068(2) 0.0150(2)
Fe(1) 0.0542(5) 0.0375(4) 0.0749(6) 0.0068(4) -0.0138(4) 0.0341(4)
S(1) 0.0955(10) 0.0422(6) 0.0662(7) 0.0314(6) -0.0016(7) 0.0246(5)
F(1) 0.097(2) 0.060(2) 0.086(2) -0.024(2) 0.034(2) 0.007(2)
F(2) 0.106(3) 0.144(3) 0.066(2) -0.058(2) 0.039(2) 0.004(2)
F(3) 0.054(2) 0.154(4) 0.285(7) 0.028(2) 0.034(3) 0.147(5)
F(4) 0.171(5) 0.272(7) 0.105(3) -0.148(5) 0.090(3) -0.122(4)
F(5) 0.39(1) 0.053(2) 0.090(3) -0.054(4) -0.019(5) 0.002(2)
F(6) 0.134(4) 0.139(4) 0.115(3) 0.021(3) -0.072(3) -0.004(3)
O(1) 0.057(2) 0.044(1) 0.040(1) 0.006(1) 0.014(1) 0.013(1)
O(2) 0.041(1) 0.046(1) 0.036(1) 0.012(1) 0.011(1) 0.018(1)
N(1) 0.042(2) 0.032(1) 0.037(1) 0.010(1) 0.006(1) 0.018(1)
C(1) 0.059(2) 0.035(2) 0.039(2) 0.006(2) -0.003(2) 0.016(1)
C(2) 0.077(3) 0.031(2) 0.040(2) 0.012(2) -0.002(2) 0.014(1)
C(3) 0.058(2) 0.038(2) 0.041(2) 0.022(2) 0.010(2) 0.021(1)
C(4) 0.041(2) 0.042(2) 0.048(2) 0.013(2) 0.004(2) 0.021(2)
C(5) 0.039(2) 0.033(2) 0.047(2) 0.009(1) 0.004(1) 0.019(1)
C(6) 0.050(2) 0.042(2) 0.072(3) 0.014(2) -0.001(2) 0.035(2)
C(7) 0.086(4) 0.064(3) 0.068(3) 0.037(3) 0.015(3) 0.033(2)
C(8*) 0.180(9) 0.054(3) 0.071(4) 0.051(5) -0.030(5) 0.013(3)
C(9*) 0.115(6) 0.050(3) 0.174(8) -0.009(4) -0.082(6) 0.053(4)
C(10*) 0.061(3) 0.067(3) 0.160(6) 0.005(3) -0.004(4) 0.085(4)
C(11) 0.052(2) 0.054(2) 0.057(2) 0.001(2) 0.012(2) 0.019(2)
C(12) 0.046(2) 0.042(2) 0.043(2) 0.009(2) 0.011(2) 0.022(2)
C(13) 0.050(2) 0.051(2) 0.040(2) 0.003(2) 0.017(2) 0.011(2)
C(14) 0.045(2) 0.038(2) 0.034(2) 0.011(1) 0.009(1) 0.015(1)
C(15) 0.047(2) 0.057(2) 0.040(2) -0.003(2) 0.010(2) 0.009(2)

loop_
_atom_type_symbol
_atom_type_description
_atom_type_scat_dispersion_real
_atom_type_scat_dispersion_imag
_atom_type_scat_source
C C 0.003 0.002
;International Tables for Crystallography
(1992, Vol. C, Tables 4.2.6.8 and 6.1.1.1)
;
H H 0.000 0.000
;International Tables for Crystallography
(1992, Vol. C, Table 6.1.1.2)
;
N N 0.006 0.003
;International Tables for Crystallography
(1992, Vol. C, Tables 4.2.6.8 and 6.1.1.1)
;
O O 0.011 0.006
;International Tables for Crystallography
(1992, Vol. C, Tables 4.2.6.8 and 6.1.1.1)
;
F F 0.017 0.010
;International Tables for Crystallography
(1992, Vol. C, Tables 4.2.6.8 and 6.1.1.1)
;
S S 0.125 0.123
;International Tables for Crystallography
(1992, Vol. C, Tables 4.2.6.8 and 6.1.1.1)
;
Cu Cu 0.320 1.265
;International Tables for Crystallography
(1992, Vol. C, Tables 4.2.6.8 and 6.1.1.1)
;
Fe Fe 0.346 0.844
;International Tables for Crystallography
(1992, Vol. C, Tables 4.2.6.8 and 6.1.1.1)
;

loop_
_geom_angle_atom_site_label_1
_geom_angle_atom_site_label_2
_geom_angle_atom_site_label_3
_geom_angle
_geom_angle_site_symmetry_1
_geom_angle_site_symmetry_2
_geom_angle_site_symmetry_3
_geom_angle_publ_flag
O(1) Cu(1) O(1) 180.0 . 2_757 0_555 yes
O(1) Cu(1) O(2) 87.12(9) . . 0_555 yes
O(1) Cu(1) O(2) 92.88(9) . 2_757 0_555 yes
O(1) Cu(1) N(1) 91.0(1) . . 0_555 yes
O(1) Cu(1) N(1) 89.0(1) . 2_757 0_555 yes
O(1) Cu(1) O(2) 92.88(9) 2_757 . 0_555 yes
O(1) Cu(1) O(2) 87.12(9) 2_757 2_757 0_555 yes
O(1) Cu(1) N(1) 89.0(1) 2_757 . 0_555 yes
O(1) Cu(1) N(1) 91.0(1) 2_757 2_757 0_555 yes
O(2) Cu(1) O(2) 180.0 . 2_757 0_555 yes
O(2) Cu(1) N(1) 90.2(1) . . 0_555 yes
O(2) Cu(1) N(1) 89.8(1) . 2_757 0_555 yes
O(2) Cu(1) N(1) 89.8(1) 2_757 . 0_555 yes
O(2) Cu(1) N(1) 90.2(1) 2_757 2_757 0_555 yes
N(1) Cu(1) N(1) 180.0 . 2_757 0_555 yes
C(6) Fe(1) C(6) 180.0 . 2_666 0_555 yes
C(6) Fe(1) C(7) 41.2(2) . . 0_555 yes
C(6) Fe(1) C(7) 138.8(2) . 2_666 0_555 yes
C(6) Fe(1) C(8*) 67.8(2) . . 0_555 yes
C(6) Fe(1) C(8*) 112.2(2) . 2_666 0_555 yes
C(6) Fe(1) C(9*) 68.0(2) . . 0_555 yes
C(6) Fe(1) C(9*) 112.0(2) . 2_666 0_555 yes
C(6) Fe(1) C(10*) 41.1(2) . . 0_555 yes
C(6) Fe(1) C(10*) 138.9(2) . 2_666 0_555 yes
C(6) Fe(1) C(7) 138.8(2) 2_666 . 0_555 yes
C(6) Fe(1) C(7) 41.2(2) 2_666 2_666 0_555 yes
C(6) Fe(1) C(8*) 112.2(2) 2_666 . 0_555 yes
C(6) Fe(1) C(8*) 67.8(2) 2_666 2_666 0_555 yes
C(6) Fe(1) C(9*) 112.0(2) 2_666 . 0_555 yes
C(6) Fe(1) C(9*) 68.0(2) 2_666 2_666 0_555 yes
C(6) Fe(1) C(10*) 138.9(2) 2_666 . 0_555 yes
C(6) Fe(1) C(10*) 41.1(2) 2_666 2_666 0_555 yes
C(7) Fe(1) C(7) 180.0 . 2_666 0_555 yes
C(7) Fe(1) C(8*) 40.6(3) . . 0_555 yes
C(7) Fe(1) C(8*) 139.4(3) . 2_666 0_555 yes
C(7) Fe(1) C(9*) 67.9(3) . . 0_555 yes
C(7) Fe(1) C(9*) 112.1(3) . 2_666 0_555 yes
C(7) Fe(1) C(10*) 69.1(2) . . 0_555 yes
C(7) Fe(1) C(10*) 110.9(2) . 2_666 0_555 yes
C(7) Fe(1) C(8*) 139.4(3) 2_666 . 0_555 yes
C(7) Fe(1) C(8*) 40.6(3) 2_666 2_666 0_555 yes
C(7) Fe(1) C(9*) 112.1(3) 2_666 . 0_555 yes
C(7) Fe(1) C(9*) 67.9(3) 2_666 2_666 0_555 yes
C(7) Fe(1) C(10*) 110.9(2) 2_666 . 0_555 yes
C(7) Fe(1) C(10*) 69.1(2) 2_666 2_666 0_555 yes
C(8*) Fe(1) C(8*) 180.0 . 2_666 0_555 yes
C(8*) Fe(1) C(9*) 39.0(4) . . 0_555 yes
C(8*) Fe(1) C(9*) 141.0(4) . 2_666 0_555 yes
C(8*) Fe(1) C(10*) 67.2(3) . . 0_555 yes
C(8*) Fe(1) C(10*) 112.8(3) . 2_666 0_555 yes
C(8*) Fe(1) C(9*) 141.0(4) 2_666 . 0_555 yes
C(8*) Fe(1) C(9*) 39.0(4) 2_666 2_666 0_555 yes
C(8*) Fe(1) C(10*) 112.8(3) 2_666 . 0_555 yes
C(8*) Fe(1) C(10*) 67.2(3) 2_666 2_666 0_555 yes
C(9*) Fe(1) C(9*) 180.0000(1) . 2_666 0_555 yes
C(9*) Fe(1) C(10*) 40.4(3) . . 0_555 yes
C(9*) Fe(1) C(10*) 139.6(3) . 2_666 0_555 yes
C(9*) Fe(1) C(10*) 139.6(3) 2_666 . 0_555 yes
C(9*) Fe(1) C(10*) 40.4(3) 2_666 2_666 0_555 yes
C(10*) Fe(1) C(10*) 180.0 . 2_666 0_555 yes
C(3) S(1) C(6) 102.5(2) . . 0_555 yes
F(2) F(1) F(3) 60.3(2) . . 0_555 yes
F(2) F(1) C(11) 37.6(2) . . 0_555 yes
F(3) F(1) C(11) 36.5(3) . . 0_555 yes
F(1) F(2) F(3) 59.4(2) . . 0_555 yes
F(1) F(2) C(11) 37.3(2) . . 0_555 yes
F(3) F(2) C(11) 36.0(3) . . 0_555 yes
F(1) F(3) F(2) 60.3(2) . . 0_555 yes
F(1) F(3) C(11) 37.5(3) . . 0_555 yes
F(2) F(3) C(11) 37.2(3) . . 0_555 yes
F(5) F(4) F(6) 59.6(3) . . 0_555 yes
F(5) F(4) C(15) 37.6(3) . . 0_555 yes
F(6) F(4) C(15) 38.3(3) . . 0_555 yes
F(4) F(5) F(6) 59.8(4) . . 0_555 yes
F(4) F(5) C(14) 65.8(2) . . 0_555 yes
F(4) F(5) C(15) 36.1(3) . . 0_555 yes
F(6) F(5) C(14) 65.5(2) . . 0_555 yes
F(6) F(5) C(15) 38.9(3) . . 0_555 yes
C(14) F(5) C(15) 37.9(2) . . 0_555 yes
F(4) F(6) F(5) 60.5(4) . . 0_555 yes
F(4) F(6) C(15) 36.6(3) . . 0_555 yes
F(5) F(6) C(15) 38.9(3) . . 0_555 yes
Cu(1) O(1) C(12) 120.2(2) . . 0_555 yes
Cu(1) O(2) C(14) 126.4(2) . . 0_555 yes
Cu(1) N(1) C(1) 120.6(2) . . 0_555 yes
Cu(1) N(1) C(5) 121.7(2) . . 0_555 yes
C(1) N(1) C(5) 117.6(3) . . 0_555 yes
N(1) C(1) C(2) 122.7(3) . . 0_555 yes
N(1) C(1) C(5) 31.1(2) . . 0_555 yes
C(2) C(1) C(5) 91.5(3) . . 0_555 yes
C(1) C(2) C(3) 119.4(3) . . 0_555 yes
S(1) C(3) C(2) 117.6(3) . . 0_555 yes
S(1) C(3) C(4) 124.0(3) . . 0_555 yes
C(2) C(3) C(4) 118.4(3) . . 0_555 yes
C(3) C(4) C(5) 118.4(3) . . 0_555 yes
N(1) C(5) C(1) 31.2(2) . . 0_555 yes
N(1) C(5) C(4) 123.5(3) . . 0_555 yes
C(1) C(5) C(4) 92.2(2) . . 0_555 yes
Fe(1) C(6) S(1) 122.4(2) . . 0_555 yes
Fe(1) C(6) C(7) 70.3(2) . . 0_555 yes
Fe(1) C(6) C(8*) 56.3(2) . . 0_555 yes
Fe(1) C(6) C(9*) 56.3(2) . . 0_555 yes
Fe(1) C(6) C(10*) 69.9(2) . . 0_555 yes
S(1) C(6) C(7) 125.2(4) . . 0_555 yes
S(1) C(6) C(8*) 162.1(4) . . 0_555 yes
S(1) C(6) C(9*) 162.4(4) . . 0_555 yes
S(1) C(6) C(10*) 126.3(5) . . 0_555 yes
C(7) C(6) C(8*) 37.1(4) . . 0_555 yes
C(7) C(6) C(9*) 72.0(4) . . 0_555 yes
C(7) C(6) C(10*) 108.3(5) . . 0_555 yes
C(8*) C(6) C(9*) 34.9(4) . . 0_555 yes
C(8*) C(6) C(10*) 71.2(5) . . 0_555 yes
C(9*) C(6) C(10*) 36.3(5) . . 0_555 yes
Fe(1) C(7) C(6) 68.5(3) . . 0_555 yes
Fe(1) C(7) C(8*) 69.3(3) . . 0_555 yes
Fe(1) C(7) C(9*) 55.9(2) . . 0_555 yes
Fe(1) C(7) C(10*) 55.2(2) . . 0_555 yes
C(6) C(7) C(8*) 105.3(6) . . 0_555 yes
C(6) C(7) C(9*) 71.4(4) . . 0_555 yes
C(6) C(7) C(10*) 35.7(3) . . 0_555 yes
C(8*) C(7) C(9*) 34.0(5) . . 0_555 yes
C(8*) C(7) C(10*) 69.6(5) . . 0_555 yes
C(9*) C(7) C(10*) 35.6(3) . . 0_555 yes
Fe(1) C(8*) C(6) 55.8(2) . . 0_555 yes
Fe(1) C(8*) C(7) 70.1(3) . . 0_555 yes
Fe(1) C(8*) C(9*) 70.7(5) . . 0_555 yes
Fe(1) C(8*) C(10*) 56.4(2) . . 0_555 yes
C(6) C(8*) C(7) 37.6(3) . . 0_555 yes
C(6) C(8*) C(9*) 72.9(5) . . 0_555 yes
C(6) C(8*) C(10*) 36.7(2) . . 0_555 yes
C(7) C(8*) C(9*) 110.5(7) . . 0_555 yes
C(7) C(8*) C(10*) 74.3(4) . . 0_555 yes
C(9*) C(8*) C(10*) 36.2(4) . . 0_555 yes
Fe(1) C(9*) C(6) 55.6(2) . . 0_555 yes
Fe(1) C(9*) C(7) 56.2(2) . . 0_555 yes
Fe(1) C(9*) C(8*) 70.3(4) . . 0_555 yes
Fe(1) C(9*) C(10*) 69.6(3) . . 0_555 yes
C(6) C(9*) C(7) 36.6(2) . . 0_555 yes
C(6) C(9*) C(8*) 72.2(4) . . 0_555 yes
C(6) C(9*) C(10*) 36.8(3) . . 0_555 yes
C(7) C(9*) C(8*) 35.5(4) . . 0_555 yes
C(7) C(9*) C(10*) 73.4(4) . . 0_555 yes
C(8*) C(9*) C(10*) 109.0(6) . . 0_555 yes
Fe(1) C(10*) C(6) 69.0(3) . . 0_555 yes
Fe(1) C(10*) C(7) 55.7(2) . . 0_555 yes
Fe(1) C(10*) C(8*) 56.4(2) . . 0_555 yes
Fe(1) C(10*) C(9*) 70.0(4) . . 0_555 yes
C(6) C(10*) C(7) 36.0(3) . . 0_555 yes
C(6) C(10*) C(8*) 72.0(4) . . 0_555 yes
C(6) C(10*) C(9*) 106.9(7) . . 0_555 yes
C(7) C(10*) C(8*) 36.1(3) . . 0_555 yes
C(7) C(10*) C(9*) 70.9(5) . . 0_555 yes
C(8*) C(10*) C(9*) 34.8(4) . . 0_555 yes
F(1) C(11) F(2) 105.1(4) . . 0_555 yes
F(1) C(11) F(3) 106.0(4) . . 0_555 yes
F(1) C(11) C(12) 113.2(4) . . 0_555 yes
F(2) C(11) F(3) 106.8(5) . . 0_555 yes
F(2) C(11) C(12) 113.8(4) . . 0_555 yes
F(3) C(11) C(12) 111.5(4) . . 0_555 yes
O(1) C(12) C(11) 114.8(4) . . 0_555 yes
O(1) C(12) C(13) 129.4(4) . . 0_555 yes
C(11) C(12) C(13) 115.8(3) . . 0_555 yes
C(12) C(13) C(14) 123.6(3) . . 0_555 yes
F(5) C(14) O(2) 95.1(3) . . 0_555 yes
F(5) C(14) C(13) 128.2(3) . . 0_555 yes
F(5) C(14) C(15) 30.1(2) . . 0_555 yes
O(2) C(14) C(13) 131.0(3) . . 0_555 yes
O(2) C(14) C(15) 112.9(3) . . 0_555 yes
C(13) C(14) C(15) 116.2(3) . . 0_555 yes
F(4) C(15) F(5) 106.3(6) . . 0_555 yes
F(4) C(15) F(6) 105.1(6) . . 0_555 yes
F(4) C(15) C(14) 117.1(4) . . 0_555 yes
F(5) C(15) F(6) 102.2(6) . . 0_555 yes
F(5) C(15) C(14) 112.0(4) . . 0_555 yes
F(6) C(15) C(14) 112.8(4) . . 0_555 yes

loop_
_geom_bond_atom_site_label_1
_geom_bond_atom_site_label_2
_geom_bond_distance
_geom_bond_site_symmetry_1
_geom_bond_site_symmetry_2
_geom_bond_publ_flag
Cu(1) O(1) 2.296(3) . . yes
Cu(1) O(1) 2.296(3) . 2_757 yes
Cu(1) O(2) 2.006(2) . . yes
Cu(1) O(2) 2.006(2) . 2_757 yes
Cu(1) N(1) 2.018(3) . . yes
Cu(1) N(1) 2.018(3) . 2_757 yes
Fe(1) C(6) 2.012(4) . . yes
Fe(1) C(6) 2.012(4) . 2_666 yes
Fe(1) C(7) 2.035(5) . . yes
Fe(1) C(7) 2.035(5) . 2_666 yes
Fe(1) C(8*) 2.024(6) . . yes
Fe(1) C(8*) 2.024(6) . 2_666 yes
Fe(1) C(9*) 2.029(6) . . yes
Fe(1) C(9*) 2.029(6) . 2_666 yes
Fe(1) C(10*) 2.024(5) . . yes
Fe(1) C(10*) 2.024(5) . 2_666 yes
S(1) C(3) 1.763(4) . . yes
S(1) C(6) 1.755(5) . . yes
F(1) F(2) 2.083(4) . . yes
F(1) F(3) 2.066(6) . . yes
F(1) C(11) 1.308(5) . . yes
F(2) F(3) 2.084(7) . . yes
F(2) C(11) 1.317(5) . . yes
F(3) C(11) 1.280(6) . . yes
F(4) F(5) 1.969(9) . . yes
F(4) F(6) 1.955(8) . . yes
F(4) C(15) 1.208(5) . . yes
F(5) F(6) 1.950(8) . . yes
F(5) C(14) 2.318(5) . . yes
F(5) C(15) 1.252(6) . . yes
F(6) C(15) 1.254(6) . . yes
O(1) C(12) 1.228(4) . . yes
O(2) C(14) 1.249(4) . . yes
N(1) C(1) 1.346(4) . . yes
N(1) C(5) 1.342(4) . . yes
C(1) C(2) 1.381(5) . . yes
C(1) C(5) 2.300(5) . . yes
C(2) C(3) 1.386(6) . . yes
C(3) C(4) 1.396(5) . . yes
C(4) C(5) 1.382(5) . . yes
C(6) C(7) 1.424(7) . . yes
C(6) C(8*) 2.252(8) . . yes
C(6) C(9*) 2.261(8) . . yes
C(6) C(10*) 1.416(7) . . yes
C(7) C(8*) 1.408(9) . . yes
C(7) C(9*) 2.27(1) . . yes
C(7) C(10*) 2.302(9) . . yes
C(8*) C(9*) 1.35(1) . . yes
C(8*) C(10*) 2.24(1) . . yes
C(9*) C(10*) 1.40(1) . . yes
C(11) C(12) 1.536(6) . . yes
C(12) C(13) 1.409(5) . . yes
C(13) C(14) 1.377(6) . . yes
C(14) C(15) 1.536(5) . . yes

loop_
_geom_torsion_atom_site_label_1
_geom_torsion_atom_site_label_2
_geom_torsion_atom_site_label_3
_geom_torsion_atom_site_label_4
_geom_torsion
_geom_torsion_site_symmetry_1
_geom_torsion_site_symmetry_2
_geom_torsion_site_symmetry_3
_geom_torsion_site_symmetry_4
_geom_torsion_publ_flag
Cu(1) O(1) C(12) C(11) -170.4(3) 0_555 12_1 5_555 55_5 yes
Cu(1) O(1) C(12) C(13) 7.1(6) 0_555 12_1 5_555 55_5 yes
Cu(1) O(1) C(12) C(11) 170.4(3) 0_555 12_1 5_555 55_5 yes
Cu(1) O(1) C(12) C(13) -7.1(6) 0_555 12_1 5_555 55_5 yes
Cu(1) O(2) C(14) F(5) 141.1(3) 0_555 12_1 5_555 55_5 yes
Cu(1) O(2) C(14) C(13) -13.2(6) 0_555 12_1 5_555 55_5 yes
Cu(1) O(2) C(14) C(15) 166.2(3) 0_555 12_1 5_555 55_5 yes
Cu(1) O(2) C(14) C(13) 13.2(6) 0_555 12_1 5_555 55_5 yes
Cu(1) O(2) C(14) C(15) -166.2(3) 0_555 12_1 5_555 55_5 yes
Cu(1) N(1) C(1) C(2) 176.8(3) 0_555 12_1 5_555 55_5 yes
Cu(1) N(1) C(1) C(5) 177.4(5) 0_555 12_1 5_555 55_5 yes
Cu(1) N(1) C(5) C(1) -177.4(5) 0_555 12_1 5_555 55_5 yes
Cu(1) N(1) C(5) C(4) -176.2(3) 0_555 12_1 5_555 55_5 yes
Cu(1) N(1) C(1) C(2) -176.8(3) 0_555 12_1 5_555 55_5 yes
Cu(1) N(1) C(5) C(4) 176.2(3) 0_555 12_1 5_555 55_5 yes
Fe(1) C(6) S(1) C(3) -176.9(3) 0_555 12_1 5_555 55_5 yes
Fe(1) C(6) C(7) C(8*) -59.8(3) 0_555 12_1 5_555 55_5 yes
Fe(1) C(6) C(7) C(9*) -59.8(2) 0_555 12_1 5_555 55_5 yes
Fe(1) C(6) C(7) C(10*) -59.8(3) 0_555 12_1 5_555 55_5 yes
Fe(1) C(6) C(8*) C(7) 102.0(5) 0_555 12_1 5_555 55_5 yes
Fe(1) C(6) C(8*) C(9*) -77.9(4) 0_555 12_1 5_555 55_5 yes
Fe(1) C(6) C(8*) C(10*) -77.9(3) 0_555 12_1 5_555 55_5 yes
Fe(1) C(6) C(9*) C(7) 77.9(3) 0_555 12_1 5_555 55_5 yes
Fe(1) C(6) C(9*) C(8*) 77.9(4) 0_555 12_1 5_555 55_5 yes
Fe(1) C(6) C(9*) C(10*) -102.1(5) 0_555 12_1 5_555 55_5 yes
Fe(1) C(6) C(10*) C(7) 60.0(3) 0_555 12_1 5_555 55_5 yes
Fe(1) C(6) C(10*) C(8*) 60.1(2) 0_555 12_1 5_555 55_5 yes
Fe(1) C(6) C(10*) C(9*) 60.0(4) 0_555 12_1 5_555 55_5 yes
Fe(1) C(6) S(1) C(3) 176.9(3) 0_555 12_1 5_555 55_5 yes
Fe(1) C(6) C(7) C(8*) 59.8(3) 0_555 12_1 5_555 55_5 yes
Fe(1) C(6) C(10*) C(9*) -60.0(4) 0_555 12_1 5_555 55_5 yes
Fe(1) C(7) C(6) S(1) -116.4(3) 0_555 12_1 5_555 55_5 yes
Fe(1) C(7) C(6) C(8*) 59.8(3) 0_555 12_1 5_555 55_5 yes
Fe(1) C(7) C(6) C(9*) 59.8(2) 0_555 12_1 5_555 55_5 yes
Fe(1) C(7) C(6) C(10*) 59.8(3) 0_555 12_1 5_555 55_5 yes
Fe(1) C(7) C(8*) C(6) -59.4(3) 0_555 12_1 5_555 55_5 yes
Fe(1) C(7) C(8*) C(9*) -59.3(5) 0_555 12_1 5_555 55_5 yes
Fe(1) C(7) C(8*) C(10*) -59.4(2) 0_555 12_1 5_555 55_5 yes
Fe(1) C(7) C(9*) C(6) -76.2(3) 0_555 12_1 5_555 55_5 yes
Fe(1) C(7) C(9*) C(8*) 103.8(6) 0_555 12_1 5_555 55_5 yes
Fe(1) C(7) C(9*) C(10*) -76.2(4) 0_555 12_1 5_555 55_5 yes
Fe(1) C(7) C(10*) C(6) -101.7(4) 0_555 12_1 5_555 55_5 yes
Fe(1) C(7) C(10*) C(8*) 78.4(3) 0_555 12_1 5_555 55_5 yes
Fe(1) C(7) C(10*) C(9*) 78.3(3) 0_555 12_1 5_555 55_5 yes
Fe(1) C(7) C(6) S(1) 116.4(3) 0_555 12_1 5_555 55_5 yes
Fe(1) C(7) C(6) C(10*) -59.8(3) 0_555 12_1 5_555 55_5 yes
Fe(1) C(7) C(8*) C(9*) 59.3(5) 0_555 12_1 5_555 55_5 yes
Fe(1) C(8*) C(6) S(1) -92.0(9) 0_555 12_1 5_555 55_5 yes
Fe(1) C(8*) C(6) C(7) -102.0(5) 0_555 12_1 5_555 55_5 yes
Fe(1) C(8*) C(6) C(9*) 77.9(4) 0_555 12_1 5_555 55_5 yes
Fe(1) C(8*) C(6) C(10*) 77.9(3) 0_555 12_1 5_555 55_5 yes
Fe(1) C(8*) C(7) C(6) 59.4(3) 0_555 12_1 5_555 55_5 yes
Fe(1) C(8*) C(7) C(9*) 59.3(5) 0_555 12_1 5_555 55_5 yes
Fe(1) C(8*) C(7) C(10*) 59.4(2) 0_555 12_1 5_555 55_5 yes
Fe(1) C(8*) C(9*) C(6) -59.0(2) 0_555 12_1 5_555 55_5 yes
Fe(1) C(8*) C(9*) C(7) -59.0(4) 0_555 12_1 5_555 55_5 yes
Fe(1) C(8*) C(9*) C(10*) -59.0(5) 0_555 12_1 5_555 55_5 yes
Fe(1) C(8*) C(10*) C(6) -76.3(3) 0_555 12_1 5_555 55_5 yes
Fe(1) C(8*) C(10*) C(7) -76.3(3) 0_555 12_1 5_555 55_5 yes
Fe(1) C(8*) C(10*) C(9*) 103.7(6) 0_555 12_1 5_555 55_5 yes
Fe(1) C(8*) C(7) C(6) -59.4(3) 0_555 12_1 5_555 55_5 yes
Fe(1) C(8*) C(9*) C(10*) 59.0(5) 0_555 12_1 5_555 55_5 yes
Fe(1) C(9*) C(6) S(1) 91.8(9) 0_555 12_1 5_555 55_5 yes
Fe(1) C(9*) C(6) C(7) -77.9(3) 0_555 12_1 5_555 55_5 yes
Fe(1) C(9*) C(6) C(8*) -77.9(4) 0_555 12_1 5_555 55_5 yes
Fe(1) C(9*) C(6) C(10*) 102.1(5) 0_555 12_1 5_555 55_5 yes
Fe(1) C(9*) C(7) C(6) 76.2(3) 0_555 12_1 5_555 55_5 yes
Fe(1) C(9*) C(7) C(8*) -103.8(6) 0_555 12_1 5_555 55_5 yes
Fe(1) C(9*) C(7) C(10*) 76.2(4) 0_555 12_1 5_555 55_5 yes
Fe(1) C(9*) C(8*) C(6) 59.0(2) 0_555 12_1 5_555 55_5 yes
Fe(1) C(9*) C(8*) C(7) 59.0(4) 0_555 12_1 5_555 55_5 yes
Fe(1) C(9*) C(8*) C(10*) 59.0(5) 0_555 12_1 5_555 55_5 yes
Fe(1) C(9*) C(10*) C(6) -59.4(3) 0_555 12_1 5_555 55_5 yes
Fe(1) C(9*) C(10*) C(7) -59.4(2) 0_555 12_1 5_555 55_5 yes
Fe(1) C(9*) C(10*) C(8*) -59.4(5) 0_555 12_1 5_555 55_5 yes
Fe(1) C(9*) C(8*) C(7) -59.0(4) 0_555 12_1 5_555 55_5 yes
Fe(1) C(9*) C(10*) C(6) 59.4(3) 0_555 12_1 5_555 55_5 yes
Fe(1) C(10*) C(6) S(1) 116.1(3) 0_555 12_1 5_555 55_5 yes
Fe(1) C(10*) C(6) C(7) -60.0(3) 0_555 12_1 5_555 55_5 yes
Fe(1) C(10*) C(6) C(8*) -60.1(2) 0_555 12_1 5_555 55_5 yes
Fe(1) C(10*) C(6) C(9*) -60.0(4) 0_555 12_1 5_555 55_5 yes
Fe(1) C(10*) C(7) C(6) 101.7(4) 0_555 12_1 5_555 55_5 yes
Fe(1) C(10*) C(7) C(8*) -78.4(3) 0_555 12_1 5_555 55_5 yes
Fe(1) C(10*) C(7) C(9*) -78.3(3) 0_555 12_1 5_555 55_5 yes
Fe(1) C(10*) C(8*) C(6) 76.3(3) 0_555 12_1 5_555 55_5 yes
Fe(1) C(10*) C(8*) C(7) 76.3(3) 0_555 12_1 5_555 55_5 yes
Fe(1) C(10*) C(8*) C(9*) -103.7(6) 0_555 12_1 5_555 55_5 yes
Fe(1) C(10*) C(9*) C(6) 59.4(3) 0_555 12_1 5_555 55_5 yes
Fe(1) C(10*) C(9*) C(7) 59.4(2) 0_555 12_1 5_555 55_5 yes
Fe(1) C(10*) C(9*) C(8*) 59.4(5) 0_555 12_1 5_555 55_5 yes
Fe(1) C(10*) C(6) S(1) -116.1(3) 0_555 12_1 5_555 55_5 yes
Fe(1) C(10*) C(6) C(7) 60.0(3) 0_555 12_1 5_555 55_5 yes
Fe(1) C(10*) C(9*) C(8*) -59.4(5) 0_555 12_1 5_555 55_5 yes
S(1) C(3) C(2) C(1) -177.4(3) 0_555 12_1 5_555 55_5 yes
S(1) C(3) C(4) C(5) 177.8(3) 0_555 12_1 5_555 55_5 yes
S(1) C(6) Fe(1) C(7) 119.9(5) 0_555 12_1 5_555 55_5 yes
S(1) C(6) Fe(1) C(7) -60.1(5) 0_555 12_1 5_555 55_5 yes
S(1) C(6) Fe(1) C(8*) 158.7(5) 0_555 12_1 5_555 55_5 yes
S(1) C(6) Fe(1) C(8*) -21.3(5) 0_555 12_1 5_555 55_5 yes
S(1) C(6) Fe(1) C(9*) -159.0(5) 0_555 12_1 5_555 55_5 yes
S(1) C(6) Fe(1) C(9*) 21.0(5) 0_555 12_1 5_555 55_5 yes
S(1) C(6) Fe(1) C(10*) -121.0(5) 0_555 12_1 5_555 55_5 yes
S(1) C(6) Fe(1) C(10*) 59.0(5) 0_555 12_1 5_555 55_5 yes
S(1) C(6) C(7) C(8*) -176.2(3) 0_555 12_1 5_555 55_5 yes
S(1) C(6) C(7) C(9*) -176.2(3) 0_555 12_1 5_555 55_5 yes
S(1) C(6) C(7) C(10*) -176.2(5) 0_555 12_1 5_555 55_5 yes
S(1) C(6) C(8*) C(7) 10.1(9) 0_555 12_1 5_555 55_5 yes
S(1) C(6) C(8*) C(9*) -169.9(8) 0_555 12_1 5_555 55_5 yes
S(1) C(6) C(8*) C(10*) -169.9(9) 0_555 12_1 5_555 55_5 yes
S(1) C(6) C(9*) C(7) 169.7(9) 0_555 12_1 5_555 55_5 yes
S(1) C(6) C(9*) C(8*) 169.7(8) 0_555 12_1 5_555 55_5 yes
S(1) C(6) C(9*) C(10*) -10.3(9) 0_555 12_1 5_555 55_5 yes
S(1) C(6) C(10*) C(7) 176.2(5) 0_555 12_1 5_555 55_5 yes
S(1) C(6) C(10*) C(8*) 176.2(4) 0_555 12_1 5_555 55_5 yes
S(1) C(6) C(10*) C(9*) 176.2(4) 0_555 12_1 5_555 55_5 yes
F(1) F(2) F(3) C(11) 40.7(4) 0_555 12_1 5_555 55_5 yes
F(1) F(2) C(11) F(3) -112.2(5) 0_555 12_1 5_555 55_5 yes
F(1) F(2) C(11) C(12) 124.3(6) 0_555 12_1 5_555 55_5 yes
F(1) F(3) F(2) C(11) -40.7(4) 0_555 12_1 5_555 55_5 yes
F(1) F(3) C(11) F(2) 111.6(5) 0_555 12_1 5_555 55_5 yes
F(1) F(3) C(11) C(12) -123.5(5) 0_555 12_1 5_555 55_5 yes
F(1) C(11) F(2) F(3) 112.2(5) 0_555 12_1 5_555 55_5 yes
F(1) C(11) F(3) F(2) -111.6(5) 0_555 12_1 5_555 55_5 yes
F(1) C(11) C(12) O(1) -34.9(6) 0_555 12_1 5_555 55_5 yes
F(1) C(11) C(12) C(13) 147.3(4) 0_555 12_1 5_555 55_5 yes
F(2) F(1) F(3) C(11) -40.4(4) 0_555 12_1 5_555 55_5 yes
F(2) F(1) C(11) F(3) 112.8(6) 0_555 12_1 5_555 55_5 yes
F(2) F(1) C(11) C(12) -124.7(6) 0_555 12_1 5_555 55_5 yes
F(2) F(3) F(1) C(11) 40.4(4) 0_555 12_1 5_555 55_5 yes
F(2) F(3) C(11) C(12) 124.8(5) 0_555 12_1 5_555 55_5 yes
F(2) C(11) F(1) F(3) -112.8(6) 0_555 12_1 5_555 55_5 yes
F(2) C(11) C(12) O(1) -154.7(4) 0_555 12_1 5_555 55_5 yes
F(2) C(11) C(12) C(13) 27.4(6) 0_555 12_1 5_555 55_5 yes
F(3) F(1) F(2) C(11) 39.2(4) 0_555 12_1 5_555 55_5 yes
F(3) F(1) C(11) C(12) 122.5(6) 0_555 12_1 5_555 55_5 yes
F(3) F(2) F(1) C(11) -39.2(4) 0_555 12_1 5_555 55_5 yes
F(3) F(2) C(11) C(12) -123.4(6) 0_555 12_1 5_555 55_5 yes
F(3) C(11) C(12) O(1) 84.5(5) 0_555 12_1 5_555 55_5 yes
F(3) C(11) C(12) C(13) -93.4(5) 0_555 12_1 5_555 55_5 yes
F(4) F(5) F(6) C(15) -39.8(4) 0_555 12_1 5_555 55_5 yes
F(4) F(5) C(14) O(2) 158.7(4) 0_555 12_1 5_555 55_5 yes
F(4) F(5) C(14) C(13) -46.0(5) 0_555 12_1 5_555 55_5 yes
F(4) F(5) C(14) C(15) 30.1(5) 0_555 12_1 5_555 55_5 yes
F(4) F(5) C(15) F(6) 109.9(6) 0_555 12_1 5_555 55_5 yes
F(4) F(5) C(15) C(14) -129.1(7) 0_555 12_1 5_555 55_5 yes
F(4) F(6) F(5) C(14) 75.2(2) 0_555 12_1 5_555 55_5 yes
F(4) F(6) F(5) C(15) 39.8(4) 0_555 12_1 5_555 55_5 yes
F(4) F(6) C(15) F(5) -110.8(6) 0_555 12_1 5_555 55_5 yes
F(4) F(6) C(15) C(14) 128.7(6) 0_555 12_1 5_555 55_5 yes
F(4) C(15) F(5) F(6) -109.9(6) 0_555 12_1 5_555 55_5 yes
F(4) C(15) F(5) C(14) 129.1(7) 0_555 12_1 5_555 55_5 yes
F(4) C(15) F(6) F(5) 110.8(6) 0_555 12_1 5_555 55_5 yes
F(4) C(15) C(14) F(5) -123.1(9) 0_555 12_1 5_555 55_5 yes
F(4) C(15) C(14) O(2) 179.2(6) 0_555 12_1 5_555 55_5 yes
F(4) C(15) C(14) C(13) -1.3(8) 0_555 12_1 5_555 55_5 yes
F(5) F(4) F(6) C(15) 42.4(5) 0_555 12_1 5_555 55_5 yes
F(5) F(4) C(15) F(6) -107.8(6) 0_555 12_1 5_555 55_5 yes
F(5) F(4) C(15) C(14) 126.0(7) 0_555 12_1 5_555 55_5 yes
F(5) F(6) F(4) C(15) -42.4(5) 0_555 12_1 5_555 55_5 yes
F(5) F(6) C(15) C(14) -120.5(5) 0_555 12_1 5_555 55_5 yes
F(5) C(14) C(13) C(12) -146.5(4) 0_555 12_1 5_555 55_5 yes
F(5) C(14) C(15) F(6) 114.6(7) 0_555 12_1 5_555 55_5 yes
F(5) C(15) F(4) F(6) 107.8(6) 0_555 12_1 5_555 55_5 yes
F(5) C(15) C(14) O(2) -57.7(7) 0_555 12_1 5_555 55_5 yes
F(5) C(15) C(14) C(13) 121.8(6) 0_555 12_1 5_555 55_5 yes
F(6) F(4) F(5) C(14) -74.6(2) 0_555 12_1 5_555 55_5 yes
F(6) F(4) F(5) C(15) -43.1(5) 0_555 12_1 5_555 55_5 yes
F(6) F(4) C(15) C(14) -126.1(7) 0_555 12_1 5_555 55_5 yes
F(6) F(5) F(4) C(15) 43.1(5) 0_555 12_1 5_555 55_5 yes
F(6) F(5) C(14) O(2) 92.3(4) 0_555 12_1 5_555 55_5 yes
F(6) F(5) C(14) C(13) -112.4(5) 0_555 12_1 5_555 55_5 yes
F(6) F(5) C(14) C(15) -36.3(5) 0_555 12_1 5_555 55_5 yes
F(6) F(5) C(15) C(14) 121.0(6) 0_555 12_1 5_555 55_5 yes
F(6) C(15) F(5) C(14) -121.0(6) 0_555 12_1 5_555 55_5 yes
F(6) C(15) C(14) O(2) 57.0(6) 0_555 12_1 5_555 55_5 yes
F(6) C(15) C(14) C(13) -123.5(5) 0_555 12_1 5_555 55_5 yes
O(1) Cu(1) O(2) C(14) 15.7(3) 0_555 12_1 5_555 55_5 yes
O(1) Cu(1) O(2) C(14) 164.3(3) 0_555 12_1 5_555 55_5 yes
O(1) Cu(1) N(1) C(1) -57.2(3) 0_555 12_1 5_555 55_5 yes
O(1) Cu(1) N(1) C(5) 120.1(3) 0_555 12_1 5_555 55_5 yes
O(1) Cu(1) N(1) C(1) -122.8(3) 0_555 12_1 5_555 55_5 yes
O(1) Cu(1) N(1) C(5) 59.9(3) 0_555 12_1 5_555 55_5 yes
O(1) C(12) C(13) C(14) 2.2(7) 0_555 12_1 5_555 55_5 yes
O(2) Cu(1) O(1) C(12) -13.0(3) 0_555 12_1 5_555 55_5 yes
O(2) Cu(1) O(1) C(12) -167.0(3) 0_555 12_1 5_555 55_5 yes
O(2) Cu(1) N(1) C(1) -144.3(3) 0_555 12_1 5_555 55_5 yes
O(2) Cu(1) N(1) C(5) 33.0(3) 0_555 12_1 5_555 55_5 yes
O(2) Cu(1) N(1) C(1) -35.7(3) 0_555 12_1 5_555 55_5 yes
O(2) Cu(1) N(1) C(5) 147.0(3) 0_555 12_1 5_555 55_5 yes
O(2) C(14) F(5) C(15) 128.6(6) 0_555 12_1 5_555 55_5 yes
O(2) C(14) C(13) C(12) 0.1(7) 0_555 12_1 5_555 55_5 yes
N(1) Cu(1) O(1) C(12) -103.2(3) 0_555 12_1 5_555 55_5 yes
N(1) Cu(1) O(1) C(12) -76.8(3) 0_555 12_1 5_555 55_5 yes
N(1) Cu(1) O(2) C(14) 106.7(3) 0_555 12_1 5_555 55_5 yes
N(1) Cu(1) O(2) C(14) 73.3(3) 0_555 12_1 5_555 55_5 yes
N(1) C(1) C(2) C(3) -0.8(7) 0_555 12_1 5_555 55_5 yes
N(1) C(1) C(5) C(4) -179.0(5) 0_555 12_1 5_555 55_5 yes
N(1) C(5) C(1) C(2) 179.5(5) 0_555 12_1 5_555 55_5 yes
N(1) C(5) C(4) C(3) -0.3(6) 0_555 12_1 5_555 55_5 yes
C(1) N(1) C(5) C(4) 1.2(6) 0_555 12_1 5_555 55_5 yes
C(1) C(2) C(3) C(4) 1.6(6) 0_555 12_1 5_555 55_5 yes
C(1) C(5) C(4) C(3) 0.3(4) 0_555 12_1 5_555 55_5 yes
C(2) C(1) N(1) C(5) -0.6(6) 0_555 12_1 5_555 55_5 yes
C(2) C(1) C(5) C(4) 0.5(3) 0_555 12_1 5_555 55_5 yes
C(2) C(3) S(1) C(6) 158.3(4) 0_555 12_1 5_555 55_5 yes
C(2) C(3) C(4) C(5) -1.1(6) 0_555 12_1 5_555 55_5 yes
C(3) S(1) C(6) C(7) -89.2(4) 0_555 12_1 5_555 55_5 yes
C(3) S(1) C(6) C(8*) -96.6(8) 0_555 12_1 5_555 55_5 yes
C(3) S(1) C(6) C(9*) 102.8(8) 0_555 12_1 5_555 55_5 yes
C(3) S(1) C(6) C(10*) 95.2(4) 0_555 12_1 5_555 55_5 yes
C(3) C(2) C(1) C(5) -1.1(4) 0_555 12_1 5_555 55_5 yes
C(4) C(3) S(1) C(6) -20.7(4) 0_555 12_1 5_555 55_5 yes
C(6) Fe(1) C(7) C(8*) 116.9(6) 0_555 12_1 5_555 55_5 yes
C(6) Fe(1) C(7) C(9*) 81.4(4) 0_555 12_1 5_555 55_5 yes
C(6) Fe(1) C(7) C(10*) 37.9(3) 0_555 12_1 5_555 55_5 yes
C(6) Fe(1) C(7) C(8*) 63.1(6) 0_555 12_1 5_555 55_5 yes
C(6) Fe(1) C(8*) C(7) -39.3(4) 0_555 12_1 5_555 55_5 yes
C(6) Fe(1) C(8*) C(9*) 82.0(5) 0_555 12_1 5_555 55_5 yes
C(6) Fe(1) C(8*) C(10*) 44.6(2) 0_555 12_1 5_555 55_5 yes
C(6) Fe(1) C(8*) C(7) -140.7(4) 0_555 12_1 5_555 55_5 yes
C(6) Fe(1) C(8*) C(9*) 98.0(5) 0_555 12_1 5_555 55_5 yes
C(6) Fe(1) C(9*) C(7) -44.6(2) 0_555 12_1 5_555 55_5 yes
C(6) Fe(1) C(9*) C(8*) -81.4(4) 0_555 12_1 5_555 55_5 yes
C(6) Fe(1) C(9*) C(10*) 38.7(4) 0_555 12_1 5_555 55_5 yes
C(6) Fe(1) C(9*) C(8*) -98.6(4) 0_555 12_1 5_555 55_5 yes
C(6) Fe(1) C(9*) C(10*) 141.3(4) 0_555 12_1 5_555 55_5 yes
C(6) Fe(1) C(10*) C(7) -38.0(3) 0_555 12_1 5_555 55_5 yes
C(6) Fe(1) C(10*) C(8*) -81.9(4) 0_555 12_1 5_555 55_5 yes
C(6) Fe(1) C(10*) C(9*) -118.1(6) 0_555 12_1 5_555 55_5 yes
C(6) Fe(1) C(10*) C(9*) -61.9(6) 0_555 12_1 5_555 55_5 yes
C(6) C(7) Fe(1) C(8*) -116.9(6) 0_555 12_1 5_555 55_5 yes
C(6) C(7) Fe(1) C(8*) 63.1(6) 0_555 12_1 5_555 55_5 yes
C(6) C(7) Fe(1) C(9*) -81.4(4) 0_555 12_1 5_555 55_5 yes
C(6) C(7) Fe(1) C(9*) 98.6(4) 0_555 12_1 5_555 55_5 yes
C(6) C(7) Fe(1) C(10*) -37.9(3) 0_555 12_1 5_555 55_5 yes
C(6) C(7) Fe(1) C(10*) 142.1(3) 0_555 12_1 5_555 55_5 yes
C(6) C(7) C(8*) C(9*) 0.0(7) 0_555 12_1 5_555 55_5 yes
C(6) C(7) C(8*) C(10*) 0.0(3) 0_555 12_1 5_555 55_5 yes
C(6) C(7) C(9*) C(8*) -180.0(7) 0_555 12_1 5_555 55_5 yes
C(6) C(7) C(9*) C(10*) 0.0(3) 0_555 12_1 5_555 55_5 yes
C(6) C(7) C(10*) C(8*) -180.0(5) 0_555 12_1 5_555 55_5 yes
C(6) C(7) C(10*) C(9*) 180.0(6) 0_555 12_1 5_555 55_5 yes
C(6) C(8*) Fe(1) C(7) 39.3(4) 0_555 12_1 5_555 55_5 yes
C(6) C(8*) Fe(1) C(7) -140.7(4) 0_555 12_1 5_555 55_5 yes
C(6) C(8*) Fe(1) C(9*) -82.0(5) 0_555 12_1 5_555 55_5 yes
C(6) C(8*) Fe(1) C(9*) 98.0(5) 0_555 12_1 5_555 55_5 yes
C(6) C(8*) Fe(1) C(10*) -44.6(2) 0_555 12_1 5_555 55_5 yes
C(6) C(8*) Fe(1) C(10*) 135.4(2) 0_555 12_1 5_555 55_5 yes
C(6) C(8*) C(7) C(9*) 0.0(7) 0_555 12_1 5_555 55_5 yes
C(6) C(8*) C(7) C(10*) 0.0(3) 0_555 12_1 5_555 55_5 yes
C(6) C(8*) C(9*) C(7) 0.0(4) 0_555 12_1 5_555 55_5 yes
C(6) C(8*) C(9*) C(10*) 0.0(4) 0_555 12_1 5_555 55_5 yes
C(6) C(8*) C(10*) C(7) 0.0(3) 0_555 12_1 5_555 55_5 yes
C(6) C(8*) C(10*) C(9*) 180.0(7) 0_555 12_1 5_555 55_5 yes
C(6) C(9*) Fe(1) C(7) 44.6(2) 0_555 12_1 5_555 55_5 yes
C(6) C(9*) Fe(1) C(7) -135.4(2) 0_555 12_1 5_555 55_5 yes
C(6) C(9*) Fe(1) C(8*) 81.4(4) 0_555 12_1 5_555 55_5 yes
C(6) C(9*) Fe(1) C(8*) -98.6(4) 0_555 12_1 5_555 55_5 yes
C(6) C(9*) Fe(1) C(10*) -38.7(4) 0_555 12_1 5_555 55_5 yes
C(6) C(9*) Fe(1) C(10*) 141.3(4) 0_555 12_1 5_555 55_5 yes
C(6) C(9*) C(7) C(8*) 180.0(7) 0_555 12_1 5_555 55_5 yes
C(6) C(9*) C(7) C(10*) 0.0(3) 0_555 12_1 5_555 55_5 yes
C(6) C(9*) C(8*) C(7) 0.0(4) 0_555 12_1 5_555 55_5 yes
C(6) C(9*) C(8*) C(10*) 0.0(4) 0_555 12_1 5_555 55_5 yes
C(6) C(9*) C(10*) C(7) 0.0(3) 0_555 12_1 5_555 55_5 yes
C(6) C(9*) C(10*) C(8*) 0.0(7) 0_555 12_1 5_555 55_5 yes
C(6) C(10*) Fe(1) C(7) 38.0(3) 0_555 12_1 5_555 55_5 yes
C(6) C(10*) Fe(1) C(7) -142.0(3) 0_555 12_1 5_555 55_5 yes
C(6) C(10*) Fe(1) C(8*) 81.9(4) 0_555 12_1 5_555 55_5 yes
C(6) C(10*) Fe(1) C(8*) -98.1(4) 0_555 12_1 5_555 55_5 yes
C(6) C(10*) Fe(1) C(9*) 118.1(6) 0_555 12_1 5_555 55_5 yes
C(6) C(10*) Fe(1) C(9*) -61.9(6) 0_555 12_1 5_555 55_5 yes
C(6) C(10*) C(7) C(8*) 180.0(5) 0_555 12_1 5_555 55_5 yes
C(6) C(10*) C(7) C(9*) -180.0(6) 0_555 12_1 5_555 55_5 yes
C(6) C(10*) C(8*) C(7) 0.0(3) 0_555 12_1 5_555 55_5 yes
C(6) C(10*) C(8*) C(9*) -180.0(7) 0_555 12_1 5_555 55_5 yes
C(6) C(10*) C(9*) C(7) 0.0(3) 0_555 12_1 5_555 55_5 yes
C(6) C(10*) C(9*) C(8*) 0.0(7) 0_555 12_1 5_555 55_5 yes
C(7) Fe(1) C(6) C(8*) -38.8(4) 0_555 12_1 5_555 55_5 yes
C(7) Fe(1) C(6) C(9*) -81.1(5) 0_555 12_1 5_555 55_5 yes
C(7) Fe(1) C(6) C(10*) -119.1(5) 0_555 12_1 5_555 55_5 yes
C(7) Fe(1) C(6) C(10*) -60.9(5) 0_555 12_1 5_555 55_5 yes
C(7) Fe(1) C(8*) C(9*) 121.4(6) 0_555 12_1 5_555 55_5 yes
C(7) Fe(1) C(8*) C(10*) 84.0(4) 0_555 12_1 5_555 55_5 yes
C(7) Fe(1) C(8*) C(9*) 58.6(6) 0_555 12_1 5_555 55_5 yes
C(7) Fe(1) C(9*) C(8*) -36.8(4) 0_555 12_1 5_555 55_5 yes
C(7) Fe(1) C(9*) C(10*) 83.3(4) 0_555 12_1 5_555 55_5 yes
C(7) Fe(1) C(9*) C(8*) -143.2(4) 0_555 12_1 5_555 55_5 yes
C(7) Fe(1) C(9*) C(10*) 96.7(4) 0_555 12_1 5_555 55_5 yes
C(7) Fe(1) C(10*) C(8*) -43.9(3) 0_555 12_1 5_555 55_5 yes
C(7) Fe(1) C(10*) C(9*) -80.1(5) 0_555 12_1 5_555 55_5 yes
C(7) Fe(1) C(10*) C(9*) -99.9(5) 0_555 12_1 5_555 55_5 yes
C(7) C(6) Fe(1) C(8*) 38.8(4) 0_555 12_1 5_555 55_5 yes
C(7) C(6) Fe(1) C(8*) -141.2(4) 0_555 12_1 5_555 55_5 yes
C(7) C(6) Fe(1) C(9*) 81.1(5) 0_555 12_1 5_555 55_5 yes
C(7) C(6) Fe(1) C(9*) -98.9(5) 0_555 12_1 5_555 55_5 yes
C(7) C(6) Fe(1) C(10*) 119.1(5) 0_555 12_1 5_555 55_5 yes
C(7) C(6) Fe(1) C(10*) -60.9(5) 0_555 12_1 5_555 55_5 yes
C(7) C(6) C(8*) C(9*) -180.0(6) 0_555 12_1 5_555 55_5 yes
C(7) C(6) C(8*) C(10*) -180.0(5) 0_555 12_1 5_555 55_5 yes
C(7) C(6) C(9*) C(8*) 0.0(4) 0_555 12_1 5_555 55_5 yes
C(7) C(6) C(9*) C(10*) 180.0(5) 0_555 12_1 5_555 55_5 yes
C(7) C(6) C(10*) C(8*) 0.0(3) 0_555 12_1 5_555 55_5 yes
C(7) C(6) C(10*) C(9*) 0.0(5) 0_555 12_1 5_555 55_5 yes
C(7) C(8*) Fe(1) C(9*) -121.4(6) 0_555 12_1 5_555 55_5 yes
C(7) C(8*) Fe(1) C(9*) 58.6(6) 0_555 12_1 5_555 55_5 yes
C(7) C(8*) Fe(1) C(10*) -84.0(4) 0_555 12_1 5_555 55_5 yes
C(7) C(8*) Fe(1) C(10*) 96.0(4) 0_555 12_1 5_555 55_5 yes
C(7) C(8*) C(6) C(9*) 180.0(6) 0_555 12_1 5_555 55_5 yes
C(7) C(8*) C(6) C(10*) 180.0(5) 0_555 12_1 5_555 55_5 yes
C(7) C(8*) C(9*) C(10*) 0.0(8) 0_555 12_1 5_555 55_5 yes
C(7) C(8*) C(10*) C(9*) 180.0(7) 0_555 12_1 5_555 55_5 yes
C(7) C(9*) Fe(1) C(8*) 36.8(4) 0_555 12_1 5_555 55_5 yes
C(7) C(9*) Fe(1) C(8*) -143.2(4) 0_555 12_1 5_555 55_5 yes
C(7) C(9*) Fe(1) C(10*) -83.3(4) 0_555 12_1 5_555 55_5 yes
C(7) C(9*) Fe(1) C(10*) 96.7(4) 0_555 12_1 5_555 55_5 yes
C(7) C(9*) C(6) C(8*) 0.0(4) 0_555 12_1 5_555 55_5 yes
C(7) C(9*) C(6) C(10*) -180.0(5) 0_555 12_1 5_555 55_5 yes
C(7) C(9*) C(8*) C(10*) 0.0(8) 0_555 12_1 5_555 55_5 yes
C(7) C(9*) C(10*) C(8*) 0.0(5) 0_555 12_1 5_555 55_5 yes
C(7) C(10*) Fe(1) C(8*) 43.9(3) 0_555 12_1 5_555 55_5 yes
C(7) C(10*) Fe(1) C(8*) -136.1(3) 0_555 12_1 5_555 55_5 yes
C(7) C(10*) Fe(1) C(9*) 80.1(5) 0_555 12_1 5_555 55_5 yes
C(7) C(10*) Fe(1) C(9*) -99.9(5) 0_555 12_1 5_555 55_5 yes
C(7) C(10*) C(6) C(8*) 0.0(3) 0_555 12_1 5_555 55_5 yes
C(7) C(10*) C(6) C(9*) 0.0(5) 0_555 12_1 5_555 55_5 yes
C(7) C(10*) C(8*) C(9*) -180.0(7) 0_555 12_1 5_555 55_5 yes
C(7) C(10*) C(9*) C(8*) 0.0(5) 0_555 12_1 5_555 55_5 yes
C(8*) Fe(1) C(6) C(9*) -42.3(4) 0_555 12_1 5_555 55_5 yes
C(8*) Fe(1) C(6) C(10*) -80.3(5) 0_555 12_1 5_555 55_5 yes
C(8*) Fe(1) C(6) C(10*) -99.7(5) 0_555 12_1 5_555 55_5 yes
C(8*) Fe(1) C(7) C(9*) -35.5(5) 0_555 12_1 5_555 55_5 yes
C(8*) Fe(1) C(7) C(10*) -79.0(5) 0_555 12_1 5_555 55_5 yes
C(8*) Fe(1) C(9*) C(10*) 120.1(6) 0_555 12_1 5_555 55_5 yes
C(8*) Fe(1) C(9*) C(10*) 59.9(6) 0_555 12_1 5_555 55_5 yes
C(8*) Fe(1) C(10*) C(9*) -36.2(5) 0_555 12_1 5_555 55_5 yes
C(8*) Fe(1) C(10*) C(9*) -143.8(5) 0_555 12_1 5_555 55_5 yes
C(8*) C(6) Fe(1) C(9*) 42.3(4) 0_555 12_1 5_555 55_5 yes
C(8*) C(6) Fe(1) C(9*) -137.7(4) 0_555 12_1 5_555 55_5 yes
C(8*) C(6) Fe(1) C(10*) 80.3(5) 0_555 12_1 5_555 55_5 yes
C(8*) C(6) Fe(1) C(10*) -99.7(5) 0_555 12_1 5_555 55_5 yes
C(8*) C(6) C(7) C(9*) 0.0(4) 0_555 12_1 5_555 55_5 yes
C(8*) C(6) C(7) C(10*) 0.0(5) 0_555 12_1 5_555 55_5 yes
C(8*) C(6) C(9*) C(10*) 180.0(7) 0_555 12_1 5_555 55_5 yes
C(8*) C(6) C(10*) C(9*) 0.0(4) 0_555 12_1 5_555 55_5 yes
C(8*) C(7) Fe(1) C(9*) 35.5(5) 0_555 12_1 5_555 55_5 yes
C(8*) C(7) Fe(1) C(9*) -144.5(5) 0_555 12_1 5_555 55_5 yes
C(8*) C(7) Fe(1) C(10*) 79.0(5) 0_555 12_1 5_555 55_5 yes
C(8*) C(7) Fe(1) C(10*) -101.0(5) 0_555 12_1 5_555 55_5 yes
C(8*) C(7) C(6) C(9*) 0.0(4) 0_555 12_1 5_555 55_5 yes
C(8*) C(7) C(6) C(10*) 0.0(5) 0_555 12_1 5_555 55_5 yes
C(8*) C(7) C(9*) C(10*) 180.0(8) 0_555 12_1 5_555 55_5 yes
C(8*) C(7) C(10*) C(9*) 0.0(5) 0_555 12_1 5_555 55_5 yes
C(8*) C(9*) Fe(1) C(10*) -120.1(6) 0_555 12_1 5_555 55_5 yes
C(8*) C(9*) Fe(1) C(10*) 59.9(6) 0_555 12_1 5_555 55_5 yes
C(8*) C(9*) C(6) C(10*) -180.0(7) 0_555 12_1 5_555 55_5 yes
C(8*) C(9*) C(7) C(10*) -180.0(8) 0_555 12_1 5_555 55_5 yes
C(8*) C(10*) Fe(1) C(9*) 36.2(5) 0_555 12_1 5_555 55_5 yes
C(8*) C(10*) Fe(1) C(9*) -143.8(5) 0_555 12_1 5_555 55_5 yes
C(8*) C(10*) C(6) C(9*) 0.0(4) 0_555 12_1 5_555 55_5 yes
C(8*) C(10*) C(7) C(9*) 0.0(5) 0_555 12_1 5_555 55_5 yes
C(9*) Fe(1) C(6) C(10*) -38.0(5) 0_555 12_1 5_555 55_5 yes
C(9*) Fe(1) C(6) C(10*) -142.0(5) 0_555 12_1 5_555 55_5 yes
C(9*) Fe(1) C(7) C(10*) -43.5(4) 0_555 12_1 5_555 55_5 yes
C(9*) Fe(1) C(8*) C(10*) -37.4(4) 0_555 12_1 5_555 55_5 yes
C(9*) C(6) Fe(1) C(10*) 38.0(5) 0_555 12_1 5_555 55_5 yes
C(9*) C(6) Fe(1) C(10*) -142.0(5) 0_555 12_1 5_555 55_5 yes
C(9*) C(6) C(7) C(10*) 0.0(3) 0_555 12_1 5_555 55_5 yes
C(9*) C(6) C(8*) C(10*) 0.0(4) 0_555 12_1 5_555 55_5 yes
C(9*) C(7) Fe(1) C(10*) 43.5(4) 0_555 12_1 5_555 55_5 yes
C(9*) C(7) Fe(1) C(10*) -136.5(4) 0_555 12_1 5_555 55_5 yes
C(9*) C(7) C(6) C(10*) 0.0(3) 0_555 12_1 5_555 55_5 yes
C(9*) C(7) C(8*) C(10*) 0.0(5) 0_555 12_1 5_555 55_5 yes
C(9*) C(8*) Fe(1) C(10*) 37.4(4) 0_555 12_1 5_555 55_5 yes
C(9*) C(8*) Fe(1) C(10*) -142.6(4) 0_555 12_1 5_555 55_5 yes
C(9*) C(8*) C(6) C(10*) 0.0(4) 0_555 12_1 5_555 55_5 yes
C(9*) C(8*) C(7) C(10*) 0.0(5) 0_555 12_1 5_555 55_5 yes
C(11) C(12) C(13) C(14) 179.7(4) 0_555 12_1 5_555 55_5 yes
C(12) C(13) C(14) C(15) -179.3(4) 0_555 12_1 5_555 55_5 yes
C(13) C(14) F(5) C(15) -76.1(7) 0_555 12_1 5_555 55_5 yes
C(14) F(5) F(4) C(15) -31.5(4) 0_555 12_1 5_555 55_5 yes
C(14) F(5) F(6) C(15) 35.4(3) 0_555 12_1 5_555 55_5 yes
C(14) F(5) F(6) C(15) 35.4(3) 0_555 12_1 5_555 55_5 yes
